data_4105047
loop_
_publ_author_name
'Charles L. Perrin'
'Jonathan S. Lau'
'Yeong-Joon Kim'
'Phaneendrasai Karri'
'Curtis Moore'
'Arnold L. Rheingold'

_publ_section_title
;
 Asymmetry of the "Strongest" OHO Hydrogen Bond, in the Monoanion of
 (\+-)-\a,\a'-Di-tert-butylsuccinate
;
_journal_name_full 'Journal of the American Chemical Society'
_journal_page_first 13548
_journal_page_last 13554
_journal_paper_doi 10.1021/ja905806h
_journal_volume 131
_journal_year 2009
_chemical_formula_sum 'C24 H51 N O5'
_chemical_formula_weight 433.66
_chemical_name_systematic
; 
 ? 
;
_space_group_IT_number 14
_symmetry_cell_setting monoclinic
_symmetry_space_group_name_Hall '-P 2ybc'
_symmetry_space_group_name_H-M 'P 1 21/c 1'
_atom_sites_solution_hydrogens geom
_atom_sites_solution_primary direct
_atom_sites_solution_secondary difmap
_audit_creation_method SHELXL-97
_cell_angle_alpha 90.00
_cell_angle_beta 99.925(2)
_cell_angle_gamma 90.00
_cell_formula_units_Z 8
_cell_length_a 19.615(2)
_cell_length_b 16.4013(16)
_cell_length_c 17.4466(18)
_cell_measurement_reflns_used 6436
_cell_measurement_temperature 223(2)
_cell_measurement_theta_max 21.61
_cell_measurement_theta_min 2.37
_cell_volume 5528.8(10)
_computing_cell_refinement 'Bruker SMART'
_computing_data_collection 'Bruker SMART'
_computing_data_reduction 'Bruker SAINT'
_computing_molecular_graphics 'Bruker SHELXTL'
_computing_publication_material 'Bruker SHELXTL'
_computing_structure_refinement 'SHELXL-97 (Sheldrick, 2008)'
_computing_structure_solution 'Bruker SHELXTL'
_diffrn_ambient_temperature 223(2)
_diffrn_measured_fraction_theta_full 0.999
_diffrn_measured_fraction_theta_max 0.999
_diffrn_measurement_device_type 'CCD area detector'
_diffrn_measurement_method 'phi and omega scans'
_diffrn_radiation_monochromator graphite
_diffrn_radiation_source 'fine-focus sealed tube'
_diffrn_radiation_type MoK\a
_diffrn_radiation_wavelength 0.71073
_diffrn_reflns_av_R_equivalents 0.0554
_diffrn_reflns_av_sigmaI/netI 0.0619
_diffrn_reflns_limit_h_max 22
_diffrn_reflns_limit_h_min -22
_diffrn_reflns_limit_k_max 18
_diffrn_reflns_limit_k_min -18
_diffrn_reflns_limit_l_max 19
_diffrn_reflns_limit_l_min -19
_diffrn_reflns_number 31928
_diffrn_reflns_theta_full 24.00
_diffrn_reflns_theta_max 24.00
_diffrn_reflns_theta_min 1.63
_exptl_absorpt_coefficient_mu 0.071
_exptl_absorpt_correction_T_max 0.9965
_exptl_absorpt_correction_T_min 0.9929
_exptl_absorpt_correction_type multi-scan
_exptl_absorpt_process_details SADABS
_exptl_crystal_colour Colorless
_exptl_crystal_density_diffrn 1.042
_exptl_crystal_description Block
_exptl_crystal_F_000 1936
_exptl_crystal_size_max 0.10
_exptl_crystal_size_mid 0.10
_exptl_crystal_size_min 0.05
_refine_diff_density_max 0.431
_refine_diff_density_min -0.198
_refine_diff_density_rms 0.037
_refine_ls_extinction_method none
_refine_ls_goodness_of_fit_ref 1.034
_refine_ls_hydrogen_treatment mixed
_refine_ls_matrix_type full
_refine_ls_number_parameters 565
_refine_ls_number_reflns 8680
_refine_ls_number_restraints 4
_refine_ls_restrained_S_all 1.034
_refine_ls_R_factor_all 0.1256
_refine_ls_R_factor_gt 0.0649
_refine_ls_shift/su_max 0.000
_refine_ls_shift/su_mean 0.000
_refine_ls_structure_factor_coef Fsqd
_refine_ls_weighting_details 'calc w=1/[\s^2^(Fo^2^)+(0.0841P)^2^+1.9579P] where P=(Fo^2^+2Fc^2^)/3'
_refine_ls_weighting_scheme calc
_refine_ls_wR_factor_gt 0.1627
_refine_ls_wR_factor_ref 0.1958
_reflns_number_gt 4770
_reflns_number_total 8680
_reflns_threshold_expression >2\s(I)
_cod_data_source_file ja905806h_si_002_1.cif
_cod_data_source_block "'tetrapropylammonium_a,a'-di-tertbutylsuccinate'"
_cod_database_code 4105047

loop_
_symmetry_equiv_pos_as_xyz
'x, y, z'
'-x, y+1/2, -z+1/2'
'-x, -y, -z'
'x, -y-1/2, z-1/2'

loop_
_atom_site_label
_atom_site_type_symbol
_atom_site_fract_x
_atom_site_fract_y
_atom_site_fract_z
_atom_site_U_iso_or_equiv
_atom_site_adp_type
_atom_site_occupancy
_atom_site_symmetry_multiplicity
_atom_site_calc_flag
_atom_site_refinement_flags
C1 C 0.40378(16) 0.19513(19) 0.52224(19) 0.0537(9) Uani 1 1 d .
H1A H 0.4074 0.2457 0.5525 0.064 Uiso 1 1 calc R
H1B H 0.4170 0.1502 0.5588 0.064 Uiso 1 1 calc R
C2 C 0.45530(18) 0.1989(2) 0.4672(2) 0.0673(10) Uani 1 1 d .
H2A H 0.4544 0.1477 0.4381 0.081 Uiso 1 1 calc R
H2B H 0.4432 0.2434 0.4299 0.081 Uiso 1 1 calc R
C3 C 0.5264(2) 0.2127(3) 0.5137(3) 0.1002(15) Uani 1 1 d .
H3A H 0.5598 0.2155 0.4788 0.150 Uiso 1 1 calc R
H3B H 0.5382 0.1680 0.5500 0.150 Uiso 1 1 calc R
H3C H 0.5269 0.2635 0.5423 0.150 Uiso 1 1 calc R
C4 C 0.30335(17) 0.25282(18) 0.4297(2) 0.0571(9) Uani 1 1 d .
H4A H 0.3306 0.2529 0.3876 0.068 Uiso 1 1 calc R
H4B H 0.2551 0.2419 0.4062 0.068 Uiso 1 1 calc R
C5 C 0.3070(2) 0.3372(2) 0.4653(2) 0.0822(12) Uani 1 1 d .
H5A H 0.3544 0.3486 0.4914 0.099 Uiso 1 1 calc R
H5B H 0.2764 0.3403 0.5041 0.099 Uiso 1 1 calc R
C6 C 0.2850(2) 0.3994(2) 0.4015(3) 0.0962(14) Uani 1 1 d .
H6A H 0.2869 0.4536 0.4240 0.144 Uiso 1 1 calc R
H6B H 0.2380 0.3878 0.3759 0.144 Uiso 1 1 calc R
H6C H 0.3159 0.3966 0.3637 0.144 Uiso 1 1 calc R
C7 C 0.28842(17) 0.1787(2) 0.55149(19) 0.0574(9) Uani 1 1 d .
H7A H 0.3074 0.1337 0.5854 0.069 Uiso 1 1 calc R
H7B H 0.2971 0.2291 0.5819 0.069 Uiso 1 1 calc R
C8 C 0.21126(19) 0.1670(3) 0.5310(2) 0.0760(11) Uani 1 1 d .
H8A H 0.2011 0.1161 0.5019 0.091 Uiso 1 1 calc R
H8B H 0.1907 0.2121 0.4981 0.091 Uiso 1 1 calc R
C9 C 0.1804(2) 0.1640(3) 0.6044(3) 0.0901(13) Uani 1 1 d .
H9A H 0.1307 0.1562 0.5911 0.135 Uiso 1 1 calc R
H9B H 0.1899 0.2149 0.6327 0.135 Uiso 1 1 calc R
H9C H 0.2007 0.1192 0.6368 0.135 Uiso 1 1 calc R
C10 C 0.32004(18) 0.10646(18) 0.43529(19) 0.0567(9) Uani 1 1 d .
H10A H 0.2711 0.1012 0.4119 0.068 Uiso 1 1 calc R
H10B H 0.3462 0.1133 0.3927 0.068 Uiso 1 1 calc R
C11 C 0.3430(2) 0.0276(2) 0.4773(2) 0.0766(11) Uani 1 1 d .
H11A H 0.3913 0.0321 0.5030 0.092 Uiso 1 1 calc R
H11B H 0.3145 0.0167 0.5170 0.092 Uiso 1 1 calc R
C12 C 0.3355(2) -0.0405(2) 0.4193(3) 0.0922(14) Uani 1 1 d .
H12A H 0.3497 -0.0913 0.4458 0.138 Uiso 1 1 calc R
H12B H 0.3644 -0.0298 0.3806 0.138 Uiso 1 1 calc R
H12C H 0.2875 -0.0446 0.3940 0.138 Uiso 1 1 calc R
C21 C 0.09440(16) 0.12101(16) 0.22002(17) 0.0434(7) Uani 1 1 d .
H21A H 0.1338 0.1486 0.2036 0.052 Uiso 1 1 calc R
H21B H 0.0524 0.1499 0.1960 0.052 Uiso 1 1 calc R
C22 C 0.10153(18) 0.12967(18) 0.30713(18) 0.0563(9) Uani 1 1 d .
H22A H 0.1462 0.1078 0.3327 0.068 Uiso 1 1 calc R
H22B H 0.0646 0.0994 0.3259 0.068 Uiso 1 1 calc R
C23 C 0.0966(2) 0.2202(2) 0.3258(2) 0.0753(11) Uani 1 1 d .
H23A H 0.1009 0.2273 0.3816 0.113 Uiso 1 1 calc R
H23B H 0.0522 0.2412 0.3004 0.113 Uiso 1 1 calc R
H23C H 0.1335 0.2496 0.3073 0.113 Uiso 1 1 calc R
C24 C 0.07518(15) 0.04067(17) 0.09969(16) 0.0419(7) Uani 1 1 d .
H24A H 0.0676 -0.0145 0.0784 0.050 Uiso 1 1 calc R
H24B H 0.0319 0.0710 0.0848 0.050 Uiso 1 1 calc R
C25 C 0.13023(19) 0.0810(2) 0.06233(19) 0.0686(10) Uani 1 1 d .
H25A H 0.1427 0.1337 0.0875 0.082 Uiso 1 1 calc R
H25B H 0.1718 0.0467 0.0694 0.082 Uiso 1 1 calc R
C26 C 0.10456(19) 0.0938(2) -0.0227(2) 0.0695(10) Uani 1 1 d .
H26A H 0.1404 0.1198 -0.0460 0.104 Uiso 1 1 calc R
H26B H 0.0638 0.1284 -0.0295 0.104 Uiso 1 1 calc R
H26C H 0.0928 0.0416 -0.0476 0.104 Uiso 1 1 calc R
C27 C 0.15909(15) -0.00776(17) 0.21574(18) 0.0458(8) Uani 1 1 d .
H27A H 0.1678 -0.0077 0.2728 0.055 Uiso 1 1 calc R
H27B H 0.1960 0.0240 0.1986 0.055 Uiso 1 1 calc R
C28 C 0.16371(17) -0.09493(18) 0.1879(2) 0.0543(9) Uani 1 1 d .
H28A H 0.1351 -0.1304 0.2146 0.065 Uiso 1 1 calc R
H28B H 0.1461 -0.0980 0.1319 0.065 Uiso 1 1 calc R
C29 C 0.23808(18) -0.1236(2) 0.2045(2) 0.0696(10) Uani 1 1 d .
H29A H 0.2407 -0.1791 0.1861 0.104 Uiso 1 1 calc R
H29B H 0.2550 -0.1216 0.2601 0.104 Uiso 1 1 calc R
H29C H 0.2662 -0.0884 0.1779 0.104 Uiso 1 1 calc R
C30 C 0.03404(14) -0.01421(17) 0.21540(17) 0.0428(7) Uani 1 1 d .
H30A H 0.0290 -0.0660 0.1869 0.051 Uiso 1 1 calc R
H30B H 0.0489 -0.0271 0.2706 0.051 Uiso 1 1 calc R
C31 C -0.03609(15) 0.02605(18) 0.2059(2) 0.0514(8) Uani 1 1 d .
H31A H -0.0512 0.0419 0.1515 0.062 Uiso 1 1 calc R
H31B H -0.0334 0.0753 0.2381 0.062 Uiso 1 1 calc R
C32 C -0.08806(18) -0.0337(2) 0.2307(2) 0.0677(10) Uani 1 1 d .
H32A H -0.1333 -0.0081 0.2246 0.101 Uiso 1 1 calc R
H32B H -0.0731 -0.0487 0.2848 0.101 Uiso 1 1 calc R
H32C H -0.0907 -0.0822 0.1985 0.101 Uiso 1 1 calc R
C41 C -0.1044(3) 0.4543(2) -0.0617(3) 0.1096(17) Uani 1 1 d .
H41A H -0.0753 0.4741 -0.0974 0.164 Uiso 1 1 calc R
H41B H -0.0935 0.4838 -0.0129 0.164 Uiso 1 1 calc R
H41C H -0.1526 0.4628 -0.0841 0.164 Uiso 1 1 calc R
C42 C -0.1077(3) 0.3178(3) -0.1235(2) 0.1022(16) Uani 1 1 d .
H42A H -0.0769 0.3364 -0.1578 0.153 Uiso 1 1 calc R
H42B H -0.1553 0.3289 -0.1471 0.153 Uiso 1 1 calc R
H42C H -0.1017 0.2596 -0.1149 0.153 Uiso 1 1 calc R
C43 C -0.0141(2) 0.3539(3) -0.0146(3) 0.0935(14) Uani 1 1 d .
H43A H 0.0124 0.3720 -0.0534 0.140 Uiso 1 1 calc R
H43B H -0.0033 0.2973 -0.0017 0.140 Uiso 1 1 calc R
H43C H -0.0025 0.3871 0.0318 0.140 Uiso 1 1 calc R
C44 C -0.2745(2) 0.2457(3) 0.0177(3) 0.1140(18) Uani 1 1 d .
H44A H -0.3117 0.2283 0.0440 0.171 Uiso 1 1 calc R
H44B H -0.2836 0.2270 -0.0358 0.171 Uiso 1 1 calc R
H44C H -0.2715 0.3047 0.0187 0.171 Uiso 1 1 calc R
C45 C -0.1962(3) 0.2285(4) 0.1435(3) 0.137(2) Uani 1 1 d .
H45A H -0.2356 0.2095 0.1653 0.206 Uiso 1 1 calc R
H45B H -0.1909 0.2868 0.1515 0.206 Uiso 1 1 calc R
H45C H -0.1547 0.2009 0.1690 0.206 Uiso 1 1 calc R
C46 C -0.2146(2) 0.1177(2) 0.0477(3) 0.0837(12) Uani 1 1 d .
H46A H -0.2516 0.0981 0.0733 0.126 Uiso 1 1 calc R
H46B H -0.1715 0.0917 0.0705 0.126 Uiso 1 1 calc R
H46C H -0.2253 0.1048 -0.0073 0.126 Uiso 1 1 calc R
C47 C -0.0909(2) 0.3620(2) -0.0467(2) 0.0631(10) Uani 1 1 d .
C48 C -0.20760(17) 0.21028(19) 0.0582(2) 0.0579(9) Uani 1 1 d .
C49 C -0.13903(17) 0.33320(18) 0.01183(18) 0.0517(8) Uani 1 1 d .
H49A H -0.1858 0.3527 -0.0115 0.062 Uiso 1 1 calc R
C50 C -0.1219(2) 0.3787(2) 0.0893(2) 0.0609(9) Uani 1 1 d .
C51 C -0.14640(15) 0.23971(17) 0.01608(18) 0.0467(8) Uani 1 1 d .
H51A H -0.1608 0.2226 -0.0387 0.056 Uiso 1 1 calc R
C52 C -0.07972(17) 0.19215(19) 0.0439(2) 0.0522(8) Uani 1 1 d .
C61 C 0.5844(3) 0.1572(3) 0.3240(4) 0.129(2) Uani 1 1 d .
H61A H 0.6135 0.2050 0.3349 0.193 Uiso 1 1 calc R
H61B H 0.5900 0.1225 0.3697 0.193 Uiso 1 1 calc R
H61C H 0.5364 0.1739 0.3104 0.193 Uiso 1 1 calc R
C62 C 0.6798(3) 0.0821(4) 0.2833(4) 0.144(2) Uani 1 1 d .
H62A H 0.7092 0.1290 0.2979 0.216 Uiso 1 1 calc R
H62B H 0.6958 0.0532 0.2412 0.216 Uiso 1 1 calc R
H62C H 0.6818 0.0460 0.3277 0.216 Uiso 1 1 calc R
C63 C 0.6055(3) 0.1641(4) 0.1878(4) 0.180(3) Uani 1 1 d .
H63A H 0.6331 0.2122 0.2036 0.270 Uiso 1 1 calc R
H63B H 0.5584 0.1802 0.1667 0.270 Uiso 1 1 calc R
H63C H 0.6251 0.1348 0.1485 0.270 Uiso 1 1 calc R
C64 C 0.4299(3) -0.0938(3) 0.2030(3) 0.1138(18) Uani 1 1 d .
H64A H 0.4080 -0.1408 0.1752 0.171 Uiso 1 1 calc R
H64B H 0.3969 -0.0664 0.2296 0.171 Uiso 1 1 calc R
H64C H 0.4693 -0.1116 0.2407 0.171 Uiso 1 1 calc R
C65 C 0.3893(2) -0.0096(3) 0.0883(3) 0.1182(18) Uani 1 1 d .
H65A H 0.4030 0.0274 0.0502 0.177 Uiso 1 1 calc R
H65B H 0.3571 0.0178 0.1160 0.177 Uiso 1 1 calc R
H65C H 0.3673 -0.0572 0.0619 0.177 Uiso 1 1 calc R
C66 C 0.5017(3) -0.0799(4) 0.1006(3) 0.138(2) Uani 1 1 d .
H66A H 0.5173 -0.0423 0.0643 0.207 Uiso 1 1 calc R
H66B H 0.4772 -0.1249 0.0721 0.207 Uiso 1 1 calc R
H66C H 0.5414 -0.1007 0.1362 0.207 Uiso 1 1 calc R
C67 C 0.6052(2) 0.1104(3) 0.2565(3) 0.0782(12) Uani 1 1 d .
C68 C 0.4538(2) -0.0359(2) 0.1463(2) 0.0702(11) Uani 1 1 d .
C69 C 0.5593(2) 0.0298(2) 0.2341(2) 0.0708(11) Uani 1 1 d .
H69A H 0.5860 -0.0033 0.2022 0.085 Uiso 1 1 calc R
C70 C 0.5569(3) -0.0215(2) 0.3065(2) 0.0772(11) Uani 1 1 d .
C71 C 0.49060(19) 0.0445(2) 0.1826(2) 0.0724(11) Uani 1 1 d .
H71A H 0.5027 0.0740 0.1372 0.087 Uiso 1 1 calc R
C72 C 0.4409(2) 0.1024(3) 0.2145(3) 0.0806(12) Uani 1 1 d .
N1 N 0.32855(13) 0.18343(14) 0.48449(15) 0.0484(7) Uani 1 1 d .
N2 N 0.09087(11) 0.03477(13) 0.18791(13) 0.0379(6) Uani 1 1 d .
O1 O -0.15266(15) 0.44173(15) 0.09875(17) 0.0855(8) Uani 1 1 d .
O2 O -0.07336(15) 0.35039(17) 0.14212(14) 0.0715(7) Uani 1 1 d .
O3 O -0.04073(13) 0.21538(15) 0.10648(15) 0.0736(7) Uani 1 1 d .
O4 O -0.06718(12) 0.13150(14) 0.00757(15) 0.0690(7) Uani 1 1 d .
O5 O 0.60062(18) -0.07461(18) 0.32481(17) 0.1032(10) Uani 1 1 d .
O6 O 0.5106(2) -0.00527(18) 0.34895(16) 0.0930(9) Uani 1 1 d .
O7 O 0.42639(16) 0.08791(19) 0.2807(2) 0.0928(9) Uani 1 1 d .
O8 O 0.41590(18) 0.1606(2) 0.1737(2) 0.1192(12) Uani 1 1 d .
O1S O 0.26901(17) 0.1593(2) 0.2284(3) 0.1184(12) Uani 1 1 d D
O2S O 0.63445(16) -0.21145(18) 0.24177(19) 0.0860(8) Uani 1 1 d D
H2OS H 0.308(3) 0.125(5) 0.229(6) 0.32(5) Uiso 1 1 d D
H2O H -0.058(2) 0.290(3) 0.132(2) 0.102(13) Uiso 1 1 d .
H7O H 0.462(3) 0.034(3) 0.318(3) 0.134(18) Uiso 1 1 d .
H1OS H 0.285(3) 0.2138(12) 0.235(3) 0.14(2) Uiso 1 1 d D
H3OS H 0.628(2) -0.1609(15) 0.265(2) 0.121(17) Uiso 1 1 d D
H4OS H 0.610(2) -0.249(2) 0.268(2) 0.127(18) Uiso 1 1 d D

loop_
_atom_site_aniso_label
_atom_site_aniso_U_11
_atom_site_aniso_U_22
_atom_site_aniso_U_33
_atom_site_aniso_U_23
_atom_site_aniso_U_13
_atom_site_aniso_U_12
C1 0.056(2) 0.0472(19) 0.053(2) -0.0044(16) -0.0045(17) -0.0001(15)
C2 0.060(2) 0.078(3) 0.063(2) -0.005(2) 0.009(2) -0.0093(18)
C3 0.060(3) 0.141(4) 0.097(4) -0.010(3) 0.008(2) -0.006(2)
C4 0.060(2) 0.049(2) 0.059(2) 0.0110(17) -0.0007(17) 0.0023(15)
C5 0.098(3) 0.051(2) 0.093(3) 0.005(2) 0.005(2) 0.014(2)
C6 0.106(3) 0.059(2) 0.128(4) 0.026(3) 0.034(3) 0.024(2)
C7 0.064(2) 0.057(2) 0.050(2) 0.0068(17) 0.0064(18) 0.0044(16)
C8 0.062(3) 0.094(3) 0.072(3) 0.009(2) 0.010(2) -0.005(2)
C9 0.076(3) 0.105(3) 0.094(3) -0.004(3) 0.029(3) -0.009(2)
C10 0.064(2) 0.050(2) 0.052(2) -0.0052(17) -0.0008(17) -0.0054(16)
C11 0.093(3) 0.044(2) 0.088(3) 0.004(2) -0.001(2) -0.0002(18)
C12 0.107(3) 0.050(2) 0.124(4) -0.010(2) 0.035(3) -0.010(2)
C21 0.0532(19) 0.0334(16) 0.0418(19) -0.0051(14) 0.0031(15) -0.0035(13)
C22 0.068(2) 0.0495(19) 0.047(2) -0.0088(16) -0.0019(17) 0.0027(16)
C23 0.097(3) 0.057(2) 0.065(3) -0.024(2) -0.003(2) 0.005(2)
C24 0.0502(19) 0.0387(16) 0.0348(18) -0.0007(14) 0.0017(14) -0.0025(13)
C25 0.074(3) 0.089(3) 0.045(2) -0.0010(19) 0.0152(19) -0.019(2)
C26 0.077(3) 0.086(3) 0.049(2) 0.011(2) 0.0190(19) -0.008(2)
C27 0.0468(19) 0.0458(18) 0.0422(18) -0.0001(15) 0.0007(15) 0.0037(14)
C28 0.064(2) 0.0461(19) 0.051(2) -0.0040(16) 0.0052(17) 0.0123(15)
C29 0.067(2) 0.068(2) 0.074(3) -0.008(2) 0.013(2) 0.0211(18)
C30 0.0494(19) 0.0397(16) 0.0390(18) 0.0008(14) 0.0067(15) -0.0052(13)
C31 0.055(2) 0.0458(18) 0.054(2) 0.0003(16) 0.0106(17) -0.0018(15)
C32 0.067(2) 0.077(2) 0.062(2) 0.000(2) 0.0192(19) -0.0126(19)
C41 0.171(5) 0.059(3) 0.101(4) 0.020(3) 0.030(3) -0.015(3)
C42 0.162(5) 0.098(3) 0.053(3) -0.006(2) 0.037(3) -0.052(3)
C43 0.085(3) 0.108(3) 0.095(3) 0.000(3) 0.037(3) -0.031(2)
C44 0.059(3) 0.087(3) 0.202(6) 0.017(3) 0.041(3) 0.004(2)
C45 0.171(5) 0.175(5) 0.084(4) -0.039(3) 0.072(4) -0.105(4)
C46 0.083(3) 0.058(2) 0.117(4) -0.001(2) 0.035(3) -0.019(2)
C47 0.084(3) 0.056(2) 0.050(2) 0.0064(18) 0.016(2) -0.0132(18)
C48 0.053(2) 0.054(2) 0.069(3) -0.0016(18) 0.0199(19) -0.0069(16)
C49 0.055(2) 0.0413(18) 0.054(2) -0.0065(16) -0.0034(17) 0.0047(14)
C50 0.073(3) 0.051(2) 0.060(2) -0.0174(19) 0.017(2) -0.0090(19)
C51 0.053(2) 0.0409(17) 0.0432(19) -0.0054(15) 0.0003(15) 0.0019(14)
C52 0.055(2) 0.0427(19) 0.055(2) 0.0015(17) -0.0014(18) 0.0035(16)
C61 0.131(4) 0.095(4) 0.160(5) -0.042(4) 0.024(4) -0.045(3)
C62 0.080(4) 0.146(5) 0.203(7) 0.029(5) 0.012(4) -0.006(3)
C63 0.120(5) 0.218(7) 0.195(7) 0.134(6) 0.008(4) -0.054(5)
C64 0.111(4) 0.078(3) 0.138(5) 0.019(3) -0.020(3) -0.033(3)
C65 0.103(4) 0.097(4) 0.136(5) -0.002(3) -0.030(3) 0.017(3)
C66 0.135(5) 0.150(5) 0.121(5) -0.067(4) 0.000(4) 0.044(4)
C67 0.067(3) 0.082(3) 0.084(3) 0.018(2) 0.008(2) -0.019(2)
C68 0.077(3) 0.057(2) 0.070(3) -0.009(2) -0.006(2) 0.0051(19)
C69 0.079(3) 0.081(3) 0.056(2) 0.011(2) 0.022(2) 0.020(2)
C70 0.107(3) 0.062(3) 0.061(3) 0.006(2) 0.007(3) 0.014(2)
C71 0.073(3) 0.082(3) 0.066(3) 0.013(2) 0.023(2) 0.018(2)
C72 0.077(3) 0.079(3) 0.088(3) 0.007(3) 0.022(3) 0.020(2)
N1 0.0551(17) 0.0426(15) 0.0443(16) 0.0019(13) -0.0004(13) 0.0007(12)
N2 0.0433(14) 0.0332(13) 0.0353(14) 0.0004(11) 0.0018(11) -0.0003(10)
O1 0.106(2) 0.0560(16) 0.099(2) -0.0316(15) 0.0299(17) 0.0071(14)
O2 0.090(2) 0.0649(17) 0.0542(16) -0.0198(14) -0.0029(14) -0.0083(14)
O3 0.0786(17) 0.0629(16) 0.0661(17) -0.0043(14) -0.0246(14) 0.0100(13)
O4 0.0691(16) 0.0513(14) 0.0825(18) -0.0112(13) 0.0018(13) 0.0195(11)
O5 0.141(3) 0.0771(19) 0.080(2) 0.0137(16) -0.0107(19) 0.0334(19)
O6 0.135(3) 0.090(2) 0.0612(19) 0.0176(16) 0.038(2) 0.0059(19)
O7 0.100(2) 0.097(2) 0.094(2) 0.0010(18) 0.0499(19) 0.0199(17)
O8 0.143(3) 0.097(2) 0.115(3) 0.022(2) 0.018(2) 0.069(2)
O1S 0.074(2) 0.105(3) 0.174(4) -0.019(3) 0.015(2) -0.0230(19)
O2S 0.100(2) 0.0701(19) 0.092(2) 0.0078(18) 0.0290(18) 0.0076(16)

loop_
_atom_type_symbol
_atom_type_description
_atom_type_scat_dispersion_real
_atom_type_scat_dispersion_imag
_atom_type_scat_source
C C 0.0033 0.0016 'International Tables Vol C Tables 4.2.6.8 and 6.1.1.4'
H H 0.0000 0.0000 'International Tables Vol C Tables 4.2.6.8 and 6.1.1.4'
N N 0.0061 0.0033 'International Tables Vol C Tables 4.2.6.8 and 6.1.1.4'
O O 0.0106 0.0060 'International Tables Vol C Tables 4.2.6.8 and 6.1.1.4'

loop_
_geom_angle_atom_site_label_1
_geom_angle_atom_site_label_2
_geom_angle_atom_site_label_3
_geom_angle
C2 C1 N1 115.8(3)
C2 C1 H1A 108.3
N1 C1 H1A 108.3
C2 C1 H1B 108.3
N1 C1 H1B 108.3
H1A C1 H1B 107.4
C3 C2 C1 108.8(3)
C3 C2 H2A 109.9
C1 C2 H2A 109.9
C3 C2 H2B 109.9
C1 C2 H2B 109.9
H2A C2 H2B 108.3
C2 C3 H3A 109.5
C2 C3 H3B 109.5
H3A C3 H3B 109.5
C2 C3 H3C 109.5
H3A C3 H3C 109.5
H3B C3 H3C 109.5
C5 C4 N1 116.2(3)
C5 C4 H4A 108.2
N1 C4 H4A 108.2
C5 C4 H4B 108.2
N1 C4 H4B 108.2
H4A C4 H4B 107.4
C4 C5 C6 109.1(3)
C4 C5 H5A 109.9
C6 C5 H5A 109.9
C4 C5 H5B 109.9
C6 C5 H5B 109.9
H5A C5 H5B 108.3
C5 C6 H6A 109.5
C5 C6 H6B 109.5
H6A C6 H6B 109.5
C5 C6 H6C 109.5
H6A C6 H6C 109.5
H6B C6 H6C 109.5
C8 C7 N1 117.2(3)
C8 C7 H7A 108.0
N1 C7 H7A 108.0
C8 C7 H7B 108.0
N1 C7 H7B 108.0
H7A C7 H7B 107.2
C7 C8 C9 109.7(3)
C7 C8 H8A 109.7
C9 C8 H8A 109.7
C7 C8 H8B 109.7
C9 C8 H8B 109.7
H8A C8 H8B 108.2
C8 C9 H9A 109.5
C8 C9 H9B 109.5
H9A C9 H9B 109.5
C8 C9 H9C 109.5
H9A C9 H9C 109.5
H9B C9 H9C 109.5
C11 C10 N1 116.2(3)
C11 C10 H10A 108.2
N1 C10 H10A 108.2
C11 C10 H10B 108.2
N1 C10 H10B 108.2
H10A C10 H10B 107.4
C12 C11 C10 108.9(3)
C12 C11 H11A 109.9
C10 C11 H11A 109.9
C12 C11 H11B 109.9
C10 C11 H11B 109.9
H11A C11 H11B 108.3
C11 C12 H12A 109.5
C11 C12 H12B 109.5
H12A C12 H12B 109.5
C11 C12 H12C 109.5
H12A C12 H12C 109.5
H12B C12 H12C 109.5
C22 C21 N2 116.7(2)
C22 C21 H21A 108.1
N2 C21 H21A 108.1
C22 C21 H21B 108.1
N2 C21 H21B 108.1
H21A C21 H21B 107.3
C21 C22 C23 108.0(3)
C21 C22 H22A 110.1
C23 C22 H22A 110.1
C21 C22 H22B 110.1
C23 C22 H22B 110.1
H22A C22 H22B 108.4
C22 C23 H23A 109.5
C22 C23 H23B 109.5
H23A C23 H23B 109.5
C22 C23 H23C 109.5
H23A C23 H23C 109.5
H23B C23 H23C 109.5
C25 C24 N2 115.5(2)
C25 C24 H24A 108.4
N2 C24 H24A 108.4
C25 C24 H24B 108.4
N2 C24 H24B 108.4
H24A C24 H24B 107.5
C26 C25 C24 110.3(3)
C26 C25 H25A 109.6
C24 C25 H25A 109.6
C26 C25 H25B 109.6
C24 C25 H25B 109.6
H25A C25 H25B 108.1
C25 C26 H26A 109.5
C25 C26 H26B 109.5
H26A C26 H26B 109.5
C25 C26 H26C 109.5
H26A C26 H26C 109.5
H26B C26 H26C 109.5
N2 C27 C28 115.5(2)
N2 C27 H27A 108.4
C28 C27 H27A 108.4
N2 C27 H27B 108.4
C28 C27 H27B 108.4
H27A C27 H27B 107.5
C29 C28 C27 109.9(3)
C29 C28 H28A 109.7
C27 C28 H28A 109.7
C29 C28 H28B 109.7
C27 C28 H28B 109.7
H28A C28 H28B 108.2
C28 C29 H29A 109.5
C28 C29 H29B 109.5
H29A C29 H29B 109.5
C28 C29 H29C 109.5
H29A C29 H29C 109.5
H29B C29 H29C 109.5
C31 C30 N2 116.0(2)
C31 C30 H30A 108.3
N2 C30 H30A 108.3
C31 C30 H30B 108.3
N2 C30 H30B 108.3
H30A C30 H30B 107.4
C30 C31 C32 109.1(3)
C30 C31 H31A 109.9
C32 C31 H31A 109.9
C30 C31 H31B 109.9
C32 C31 H31B 109.9
H31A C31 H31B 108.3
C31 C32 H32A 109.5
C31 C32 H32B 109.5
H32A C32 H32B 109.5
C31 C32 H32C 109.5
H32A C32 H32C 109.5
H32B C32 H32C 109.5
C47 C41 H41A 109.5
C47 C41 H41B 109.5
H41A C41 H41B 109.5
C47 C41 H41C 109.5
H41A C41 H41C 109.5
H41B C41 H41C 109.5
C47 C42 H42A 109.5
C47 C42 H42B 109.5
H42A C42 H42B 109.5
C47 C42 H42C 109.5
H42A C42 H42C 109.5
H42B C42 H42C 109.5
C47 C43 H43A 109.5
C47 C43 H43B 109.5
H43A C43 H43B 109.5
C47 C43 H43C 109.5
H43A C43 H43C 109.5
H43B C43 H43C 109.5
C48 C44 H44A 109.5
C48 C44 H44B 109.5
H44A C44 H44B 109.5
C48 C44 H44C 109.5
H44A C44 H44C 109.5
H44B C44 H44C 109.5
C48 C45 H45A 109.5
C48 C45 H45B 109.5
H45A C45 H45B 109.5
C48 C45 H45C 109.5
H45A C45 H45C 109.5
H45B C45 H45C 109.5
C48 C46 H46A 109.5
C48 C46 H46B 109.5
H46A C46 H46B 109.5
C48 C46 H46C 109.5
H46A C46 H46C 109.5
H46B C46 H46C 109.5
C42 C47 C43 109.6(4)
C42 C47 C41 108.3(3)
C43 C47 C41 106.0(3)
C42 C47 C49 111.6(3)
C43 C47 C49 113.6(3)
C41 C47 C49 107.3(3)
C44 C48 C45 111.1(4)
C44 C48 C46 106.0(3)
C45 C48 C46 108.1(4)
C44 C48 C51 109.6(3)
C45 C48 C51 113.8(3)
C46 C48 C51 107.8(3)
C50 C49 C51 116.8(3)
C50 C49 C47 111.2(3)
C51 C49 C47 113.6(2)
C50 C49 H49A 104.6
C51 C49 H49A 104.6
C47 C49 H49A 104.6
O1 C50 O2 121.9(3)
O1 C50 C49 119.5(4)
O2 C50 C49 118.5(3)
C52 C51 C49 116.1(2)
C52 C51 C48 111.8(3)
C49 C51 C48 114.2(2)
C52 C51 H51A 104.4
C49 C51 H51A 104.4
C48 C51 H51A 104.4
O4 C52 O3 122.6(3)
O4 C52 C51 119.1(3)
O3 C52 C51 118.2(3)
C67 C61 H61A 109.5
C67 C61 H61B 109.5
H61A C61 H61B 109.5
C67 C61 H61C 109.5
H61A C61 H61C 109.5
H61B C61 H61C 109.5
C67 C62 H62A 109.5
C67 C62 H62B 109.5
H62A C62 H62B 109.5
C67 C62 H62C 109.5
H62A C62 H62C 109.5
H62B C62 H62C 109.5
C67 C63 H63A 109.5
C67 C63 H63B 109.5
H63A C63 H63B 109.5
C67 C63 H63C 109.5
H63A C63 H63C 109.5
H63B C63 H63C 109.5
C68 C64 H64A 109.5
C68 C64 H64B 109.5
H64A C64 H64B 109.5
C68 C64 H64C 109.5
H64A C64 H64C 109.5
H64B C64 H64C 109.5
C68 C65 H65A 109.5
C68 C65 H65B 109.5
H65A C65 H65B 109.5
C68 C65 H65C 109.5
H65A C65 H65C 109.5
H65B C65 H65C 109.5
C68 C66 H66A 109.5
C68 C66 H66B 109.5
H66A C66 H66B 109.5
C68 C66 H66C 109.5
H66A C66 H66C 109.5
H66B C66 H66C 109.5
C63 C67 C61 111.3(5)
C63 C67 C62 106.9(4)
C61 C67 C62 106.7(4)
C63 C67 C69 111.7(4)
C61 C67 C69 112.9(3)
C62 C67 C69 106.9(4)
C64 C68 C66 109.7(4)
C64 C68 C65 107.2(4)
C66 C68 C65 107.6(4)
C64 C68 C71 115.8(3)
C66 C68 C71 109.0(4)
C65 C68 C71 107.2(3)
C71 C69 C70 115.6(3)
C71 C69 C67 114.8(3)
C70 C69 C67 110.4(3)
C71 C69 H69A 105.0
C70 C69 H69A 105.0
C67 C69 H69A 105.0
O5 C70 O6 121.7(4)
O5 C70 C69 119.3(4)
O6 C70 C69 119.0(4)
C69 C71 C72 116.2(3)
C69 C71 C68 113.9(3)
C72 C71 C68 112.8(3)
C69 C71 H71A 104.1
C72 C71 H71A 104.1
C68 C71 H71A 104.1
O8 C72 O7 122.8(4)
O8 C72 C71 118.8(4)
O7 C72 C71 118.4(4)
C4 N1 C7 111.6(2)
C4 N1 C10 106.0(2)
C7 N1 C10 111.8(2)
C4 N1 C1 111.4(2)
C7 N1 C1 105.4(2)
C10 N1 C1 110.7(2)
C27 N2 C30 108.2(2)
C27 N2 C21 109.2(2)
C30 N2 C21 111.5(2)
C27 N2 C24 111.6(2)
C30 N2 C24 108.8(2)
C21 N2 C24 107.6(2)
C50 O2 H2O 114(2)
C52 O3 H2O 113.4(17)
C70 O6 H7O 115(2)
C72 O7 H7O 114(2)
H2OS O1S H1OS 107(7)
H3OS O2S H4OS 104(4)

loop_
_geom_bond_atom_site_label_1
_geom_bond_atom_site_label_2
_geom_bond_distance
C1 C2 1.510(5)
C1 N1 1.521(4)
C1 H1A 0.9800
C1 H1B 0.9800
C2 C3 1.505(5)
C2 H2A 0.9800
C2 H2B 0.9800
C3 H3A 0.9700
C3 H3B 0.9700
C3 H3C 0.9700
C4 C5 1.513(5)
C4 N1 1.514(4)
C4 H4A 0.9800
C4 H4B 0.9800
C5 C6 1.518(5)
C5 H5A 0.9800
C5 H5B 0.9800
C6 H6A 0.9700
C6 H6B 0.9700
C6 H6C 0.9700
C7 C8 1.506(5)
C7 N1 1.519(4)
C7 H7A 0.9800
C7 H7B 0.9800
C8 C9 1.509(5)
C8 H8A 0.9800
C8 H8B 0.9800
C9 H9A 0.9700
C9 H9B 0.9700
C9 H9C 0.9700
C10 C11 1.515(5)
C10 N1 1.520(4)
C10 H10A 0.9800
C10 H10B 0.9800
C11 C12 1.498(5)
C11 H11A 0.9800
C11 H11B 0.9800
C12 H12A 0.9700
C12 H12B 0.9700
C12 H12C 0.9700
C21 C22 1.509(4)
C21 N2 1.518(3)
C21 H21A 0.9800
C21 H21B 0.9800
C22 C23 1.527(4)
C22 H22A 0.9800
C22 H22B 0.9800
C23 H23A 0.9700
C23 H23B 0.9700
C23 H23C 0.9700
C24 C25 1.507(4)
C24 N2 1.520(4)
C24 H24A 0.9800
C24 H24B 0.9800
C25 C26 1.496(5)
C25 H25A 0.9800
C25 H25B 0.9800
C26 H26A 0.9700
C26 H26B 0.9700
C26 H26C 0.9700
C27 N2 1.513(3)
C27 C28 1.517(4)
C27 H27A 0.9800
C27 H27B 0.9800
C28 C29 1.512(4)
C28 H28A 0.9800
C28 H28B 0.9800
C29 H29A 0.9700
C29 H29B 0.9700
C29 H29C 0.9700
C30 C31 1.509(4)
C30 N2 1.517(3)
C30 H30A 0.9800
C30 H30B 0.9800
C31 C32 1.529(4)
C31 H31A 0.9800
C31 H31B 0.9800
C32 H32A 0.9700
C32 H32B 0.9700
C32 H32C 0.9700
C41 C47 1.551(5)
C41 H41A 0.9700
C41 H41B 0.9700
C41 H41C 0.9700
C42 C47 1.509(5)
C42 H42A 0.9700
C42 H42B 0.9700
C42 H42C 0.9700
C43 C47 1.520(5)
C43 H43A 0.9700
C43 H43B 0.9700
C43 H43C 0.9700
C44 C48 1.496(5)
C44 H44A 0.9700
C44 H44B 0.9700
C44 H44C 0.9700
C45 C48 1.497(5)
C45 H45A 0.9700
C45 H45B 0.9700
C45 H45C 0.9700
C46 C48 1.533(5)
C46 H46A 0.9700
C46 H46B 0.9700
C46 H46C 0.9700
C47 C49 1.577(5)
C48 C51 1.587(4)
C49 C50 1.530(5)
C49 C51 1.543(4)
C49 H49A 0.9900
C50 O1 1.222(4)
C50 O2 1.292(4)
C51 C52 1.528(4)
C51 H51A 0.9900
C52 O4 1.227(4)
C52 O3 1.278(4)
C61 C67 1.519(6)
C61 H61A 0.9700
C61 H61B 0.9700
C61 H61C 0.9700
C62 C67 1.529(6)
C62 H62A 0.9700
C62 H62B 0.9700
C62 H62C 0.9700
C63 C67 1.487(6)
C63 H63A 0.9700
C63 H63B 0.9700
C63 H63C 0.9700
C64 C68 1.503(6)
C64 H64A 0.9700
C64 H64B 0.9700
C64 H64C 0.9700
C65 C68 1.539(5)
C65 H65A 0.9700
C65 H65B 0.9700
C65 H65C 0.9700
C66 C68 1.516(6)
C66 H66A 0.9700
C66 H66B 0.9700
C66 H66C 0.9700
C67 C69 1.610(5)
C68 C71 1.583(5)
C69 C71 1.505(5)
C69 C70 1.525(5)
C69 H69A 0.9900
C70 O5 1.225(4)
C70 O6 1.295(5)
C71 C72 1.533(5)
C71 H71A 0.9900
C72 O8 1.240(5)
C72 O7 1.258(5)
O2 H2O 1.06(5)
O3 H2O 1.36(5)
O6 H7O 1.20(6)
O7 H7O 1.24(6)
O1S H2OS 0.949(10)
O1S H1OS 0.948(10)
O2S H3OS 0.946(10)
O2S H4OS 0.946(10)

loop_
_geom_hbond_atom_site_label_D
_geom_hbond_atom_site_label_H
_geom_hbond_atom_site_label_A
_geom_hbond_distance_DH
_geom_hbond_distance_HA
_geom_hbond_distance_DA
_geom_hbond_angle_DHA
_geom_hbond_site_symmetry_A
O1S H2OS O7 0.949(10) 2.42(5) 3.281(5) 151(9) .
O1S H2OS O8 0.949(10) 2.53(8) 3.188(5) 126(8) .
O2 H2O O3 1.06(5) 1.36(5) 2.416(3) 171(4) .
O6 H7O O7 1.20(6) 1.24(6) 2.409(4) 162(5) .
O2S H3OS O5 0.946(10) 1.884(15) 2.812(4) 167(4) .
O1S H1OS O2S 0.948(10) 1.98(3) 2.830(4) 148(4) 2_655
O2S H4OS O8 0.946(10) 1.913(16) 2.839(4) 165(4) 2_645

loop_
_geom_torsion_atom_site_label_1
_geom_torsion_atom_site_label_2
_geom_torsion_atom_site_label_3
_geom_torsion_atom_site_label_4
_geom_torsion
N1 C1 C2 C3 178.6(3)
N1 C4 C5 C6 175.8(3)
N1 C7 C8 C9 -179.8(3)
N1 C10 C11 C12 -176.2(3)
N2 C21 C22 C23 -174.3(3)
N2 C24 C25 C26 -171.9(3)
N2 C27 C28 C29 167.5(3)
N2 C30 C31 C32 175.9(3)
C42 C47 C49 C50 -179.7(3)
C43 C47 C49 C50 55.8(4)
C41 C47 C49 C50 -61.1(4)
C42 C47 C49 C51 46.2(4)
C43 C47 C49 C51 -78.3(4)
C41 C47 C49 C51 164.8(3)
C51 C49 C50 O1 -136.1(3)
C47 C49 C50 O1 91.4(4)
C51 C49 C50 O2 46.2(4)
C47 C49 C50 O2 -86.3(4)
C50 C49 C51 C52 -69.9(4)
C47 C49 C51 C52 61.6(4)
C50 C49 C51 C48 62.5(4)
C47 C49 C51 C48 -166.1(3)
C44 C48 C51 C52 -168.3(3)
C45 C48 C51 C52 66.6(4)
C46 C48 C51 C52 -53.4(4)
C44 C48 C51 C49 57.3(4)
C45 C48 C51 C49 -67.8(4)
C46 C48 C51 C49 172.2(3)
C49 C51 C52 O4 -133.3(3)
C48 C51 C52 O4 93.3(4)
C49 C51 C52 O3 49.8(4)
C48 C51 C52 O3 -83.6(3)
C63 C67 C69 C71 -44.2(5)
C61 C67 C69 C71 82.2(4)
C62 C67 C69 C71 -160.8(4)
C63 C67 C69 C70 -176.9(4)
C61 C67 C69 C70 -50.5(5)
C62 C67 C69 C70 66.5(5)
C71 C69 C70 O5 136.7(4)
C67 C69 C70 O5 -91.0(4)
C71 C69 C70 O6 -46.3(5)
C67 C69 C70 O6 86.0(5)
C70 C69 C71 C72 71.1(5)
C67 C69 C71 C72 -59.1(5)
C70 C69 C71 C68 -62.5(4)
C67 C69 C71 C68 167.2(3)
C64 C68 C71 C69 66.9(4)
C66 C68 C71 C69 -57.3(5)
C65 C68 C71 C69 -173.4(4)
C64 C68 C71 C72 -68.3(5)
C66 C68 C71 C72 167.4(4)
C65 C68 C71 C72 51.3(5)
C69 C71 C72 O8 127.5(4)
C68 C71 C72 O8 -98.3(5)
C69 C71 C72 O7 -53.7(5)
C68 C71 C72 O7 80.5(5)
C5 C4 N1 C7 58.4(4)
C5 C4 N1 C10 -179.6(3)
C5 C4 N1 C1 -59.2(4)
C8 C7 N1 C4 58.9(4)
C8 C7 N1 C10 -59.6(4)
C8 C7 N1 C1 -180.0(3)
C11 C10 N1 C4 179.2(3)
C11 C10 N1 C7 -59.0(4)
C11 C10 N1 C1 58.2(4)
C2 C1 N1 C4 -60.7(4)
C2 C1 N1 C7 178.1(3)
C2 C1 N1 C10 57.0(3)
C28 C27 N2 C30 58.8(3)
C28 C27 N2 C21 -179.7(3)
C28 C27 N2 C24 -60.8(3)
C31 C30 N2 C27 169.4(2)
C31 C30 N2 C21 49.3(3)
C31 C30 N2 C24 -69.2(3)
C22 C21 N2 C27 -65.4(3)
C22 C21 N2 C30 54.1(3)
C22 C21 N2 C24 173.3(3)
C25 C24 N2 C27 -55.3(3)
C25 C24 N2 C30 -174.6(3)
C25 C24 N2 C21 64.5(3)
